data_1567790
loop_
_publ_author_name
'Deolka, Shubham'
'Govindarajan, Ramadoss'
'Vasylevskyi, Serhii'
'Roy, Michael C.'
'Khusnutdinova, Julia R.'
'Khaskin, Eugene'

_publ_section_title
;
 Ligand-free nickel catalyzed perfluoroalkylation of arenes and
 heteroarenes.
;
_journal_issue 44
_journal_name_full 'Chemical science'
_journal_page_first 12971
_journal_page_last 12979
_journal_paper_doi 10.1039/d2sc03879j
_journal_volume 13
_journal_year 2022
_chemical_formula_moiety 'C10 H9 F7 N2 O3'
_chemical_formula_sum 'C10 H9 F7 N2 O3'
_chemical_formula_weight 338.19
_space_group_crystal_system triclinic
_space_group_IT_number 2
_space_group_name_Hall '-P 1'
_space_group_name_H-M_alt 'P -1'
_atom_sites_solution_hydrogens geom
_audit_creation_date 2022-03-16
_audit_creation_method
;
Olex2 1.5
(compiled 2021.12.09 svn.r5202d8cf for OlexSys, GUI svn.r6439)
;
_audit_update_record
;
2022-06-20 deposited with the CCDC.	2022-10-14 downloaded from the CCDC.
;
_cell_angle_alpha 111.704(14)
_cell_angle_beta 98.837(11)
_cell_angle_gamma 101.362(11)
_cell_formula_units_Z 2
_cell_length_a 8.4543(9)
_cell_length_b 8.9233(15)
_cell_length_c 9.8274(14)
_cell_measurement_reflns_used 601
_cell_measurement_temperature 200.00(10)
_cell_measurement_theta_max 19.4630
_cell_measurement_theta_min 2.3140
_cell_volume 654.12(19)
_computing_cell_refinement 'CrysAlisPro 1.171.41.115a (Rigaku OD, 2021)'
_computing_data_collection 'CrysAlisPro 1.171.41.115a (Rigaku OD, 2021)'
_computing_data_reduction 'CrysAlisPro 1.171.41.115a (Rigaku OD, 2021)'
_computing_molecular_graphics 'Olex2 1.5 (Dolomanov et al., 2009)'
_computing_publication_material 'Olex2 1.5 (Dolomanov et al., 2009)'
_computing_structure_refinement 'SHELXL 2016/6 (Sheldrick, 2015)'
_computing_structure_solution 'SHELXT 2018/2 (Sheldrick, 2018)'
_diffrn_ambient_environment N~2~
_diffrn_ambient_temperature 200.00(10)
_diffrn_detector 'CCD plate'
_diffrn_detector_area_resol_mean 7.9
_diffrn_detector_type 'CCD area detector'
_diffrn_measured_fraction_theta_full 0.997
_diffrn_measured_fraction_theta_max 0.997
_diffrn_measurement_details
;
List of Runs (angles in degrees, time in seconds):

  # Type    Start    End  Width  t~exp~   \w     \q     \k     \f   Frames
#--------------------------------------------------------------------------
  1  \w    -69.30  20.70   0.50    1.00    --    0.00 -59.58 -39.80  180
  2  \w    -19.70  70.30   0.50    1.00    --    0.00  59.58  99.80  180
  3  \w    -69.30  20.70   0.50    1.00    --    0.00 -59.58  80.20  180
  4  \w    -19.70  70.30   0.50    1.00    --    0.00  59.58-140.20  180
;
_diffrn_measurement_device 'abstract diffractometer'
_diffrn_measurement_device_type 'Saxi-CrysAlisPro-abstract goniometer imported SAXI images'
_diffrn_measurement_method '\w scans'
_diffrn_orient_matrix_type 'CrysAlisPro convention (1999,Acta A55,543-557)'
_diffrn_orient_matrix_UB_11 -0.0205724000
_diffrn_orient_matrix_UB_12 -0.0648697000
_diffrn_orient_matrix_UB_13 0.0248720000
_diffrn_orient_matrix_UB_21 0.0075422000
_diffrn_orient_matrix_UB_22 0.0608047000
_diffrn_orient_matrix_UB_23 0.0735561000
_diffrn_orient_matrix_UB_31 -0.0855889000
_diffrn_orient_matrix_UB_32 -0.0044556000
_diffrn_orient_matrix_UB_33 -0.0200800000
_diffrn_radiation_monochromator graphite
_diffrn_radiation_probe x-ray
_diffrn_radiation_type 'Mo K\a'
_diffrn_radiation_wavelength 0.71073
_diffrn_reflns_av_R_equivalents 0.1175
_diffrn_reflns_av_unetI/netI 0.1307
_diffrn_reflns_Laue_measured_fraction_full 0.997
_diffrn_reflns_Laue_measured_fraction_max 0.997
_diffrn_reflns_limit_h_max 10
_diffrn_reflns_limit_h_min -9
_diffrn_reflns_limit_k_max 10
_diffrn_reflns_limit_k_min -10
_diffrn_reflns_limit_l_max 11
_diffrn_reflns_limit_l_min -11
_diffrn_reflns_number 7895
_diffrn_reflns_point_group_measured_fraction_full 0.997
_diffrn_reflns_point_group_measured_fraction_max 0.997
_diffrn_reflns_theta_full 25.242
_diffrn_reflns_theta_max 25.349
_diffrn_reflns_theta_min 2.303
_diffrn_source 'fine-focus sealed X-ray tube'
_diffrn_source_type 'Enhance (Mo) X-ray Source'
_exptl_absorpt_coefficient_mu 0.189
_exptl_absorpt_correction_T_max 1.00000
_exptl_absorpt_correction_T_min 0.15382
_exptl_absorpt_correction_type multi-scan
_exptl_absorpt_process_details
;
CrysAlisPro 1.171.41.115a (Rigaku Oxford Diffraction, 2021)
Empirical absorption correction using spherical harmonics,
implemented in SCALE3 ABSPACK scaling algorithm.
;
_exptl_crystal_colour 'clear light colourless'
_exptl_crystal_colour_lustre clear
_exptl_crystal_colour_modifier light
_exptl_crystal_colour_primary colourless
_exptl_crystal_density_diffrn 1.717
_exptl_crystal_description block
_exptl_crystal_F_000 340
_exptl_crystal_size_max 0.05
_exptl_crystal_size_mid 0.031
_exptl_crystal_size_min 0.03
_refine_diff_density_max 0.374
_refine_diff_density_min -0.303
_refine_diff_density_rms 0.071
_refine_ls_extinction_coef 0.014(4)
_refine_ls_extinction_expression Fc^*^=kFc[1+0.001xFc^2^\l^3^/sin(2\q)]^-1/4^
_refine_ls_extinction_method 'SHELXL-2016/6 (Sheldrick 2016)'
_refine_ls_goodness_of_fit_ref 0.986
_refine_ls_hydrogen_treatment constr
_refine_ls_matrix_type full
_refine_ls_number_parameters 222
_refine_ls_number_reflns 2392
_refine_ls_number_restraints 0
_refine_ls_restrained_S_all 0.986
_refine_ls_R_factor_all 0.1604
_refine_ls_R_factor_gt 0.0649
_refine_ls_shift/su_max 0.000
_refine_ls_shift/su_mean 0.000
_refine_ls_structure_factor_coef Fsqd
_refine_ls_weighting_details 'w=1/[\s^2^(Fo^2^)+(0.0543P)^2^] where P=(Fo^2^+2Fc^2^)/3'
_refine_ls_weighting_scheme calc
_refine_ls_wR_factor_gt 0.1367
_refine_ls_wR_factor_ref 0.1834
_reflns_Friedel_coverage 0.000
_reflns_number_gt 1140
_reflns_number_total 2392
_reflns_threshold_expression 'I > 2\s(I)'
_cod_data_source_file d2sc03879j2.cif
_cod_data_source_block ds10
_cod_depositor_comments 'Adding full bibliography for 1567790--1567793.cif.'
_cod_original_cell_volume 654.12(17)
_cod_database_code 1567790
_shelx_shelxl_version_number 2016/6
_chemical_oxdiff_formula 'C11 H10 N O'
_shelx_space_group_comment
;
The symmetry employed for this shelxl refinement is uniquely defined
by the following loop, which should always be used as a source of
symmetry information in preference to the above space-group names.
They are only intended as comments.
;
_shelx_estimated_absorpt_t_max 0.994
_shelx_estimated_absorpt_t_min 0.991
_olex2_refinement_description
;
1. Fixed Uiso
 At 1.5 times of:
  All C(H,H,H) groups
2. Others
 Sof(F6B)=Sof(F7B)=1-FVAR(1)
 Sof(F6A)=Sof(F7A)=FVAR(1)
3.a Idealised Me refined as rotating group:
 C8(H8A,H8B,H8C), C9(H9A,H9B,H9C), C10(H10A,H10B,H10C)
;
_olex2_submission_special_instructions 'No special instructions were received'
_oxdiff_exptl_absorpt_empirical_details
;
Empirical correction (ABSPACK) includes:
- Absorption correction using spherical harmonics
- Frame scaling
;
_oxdiff_exptl_absorpt_empirical_full_max 3.815
_oxdiff_exptl_absorpt_empirical_full_min 0.589

loop_
_space_group_symop_operation_xyz
'x, y, z'
'-x, -y, -z'

loop_
_atom_site_label
_atom_site_type_symbol
_atom_site_fract_x
_atom_site_fract_y
_atom_site_fract_z
_atom_site_U_iso_or_equiv
_atom_site_adp_type
_atom_site_occupancy
_atom_site_site_symmetry_order
_atom_site_calc_flag
_atom_site_refinement_flags_posn
_atom_site_refinement_flags_adp
_atom_site_refinement_flags_occupancy
_atom_site_disorder_assembly
_atom_site_disorder_group
F1 F 0.7356(3) 0.1025(3) 0.7805(3) 0.0426(8) Uani 1 1 d . . . . .
F2 F 0.5117(3) 0.0493(3) 0.8550(3) 0.0451(8) Uani 1 1 d . . . . .
F3 F 0.7575(4) 0.4498(4) 0.9416(3) 0.0783(12) Uani 1 1 d . . . . .
F4 F 0.5561(4) 0.3682(4) 1.0308(3) 0.0736(11) Uani 1 1 d . . . . .
F5 F 0.8412(5) 0.4425(5) 1.2216(4) 0.0876(13) Uani 1 1 d . . . . .
O1 O 0.2624(4) 0.1476(4) 0.7722(4) 0.0485(10) Uani 1 1 d . . . . .
O2 O 0.2432(4) 0.2681(4) 0.3626(4) 0.0484(10) Uani 1 1 d . . . . .
O3 O 0.7463(4) 0.2571(4) 0.6062(4) 0.0438(9) Uani 1 1 d . . . . .
N1 N 0.2505(4) 0.2085(5) 0.5648(5) 0.0419(11) Uani 1 1 d . . . . .
N2 N 0.4977(4) 0.2629(5) 0.4801(4) 0.0365(10) Uani 1 1 d . . . . .
C1 C 0.8042(7) 0.3101(7) 1.0926(6) 0.0500(14) Uani 1 1 d . . . . .
C2 C 0.6828(6) 0.3230(6) 0.9687(6) 0.0451(13) Uani 1 1 d . . . . .
C3 C 0.6061(5) 0.1651(6) 0.8202(5) 0.0367(12) Uani 1 1 d . . . . .
C4 C 0.5101(5) 0.1931(6) 0.6953(5) 0.0324(11) Uani 1 1 d . . . . .
C5 C 0.3388(6) 0.1836(6) 0.6740(5) 0.0390(12) Uani 1 1 d . . . . .
C6 C 0.3365(6) 0.2457(6) 0.4729(5) 0.0410(12) Uani 1 1 d . . . . .
C7 C 0.5824(5) 0.2373(5) 0.5923(5) 0.0346(11) Uani 1 1 d . . . . .
C8 C 0.8183(6) 0.2966(7) 0.4946(5) 0.0495(14) Uani 1 1 d . . . . .
H8A H 0.756996 0.212749 0.393029 0.074 Uiso 1 1 calc R U . . .
H8B H 0.935323 0.295747 0.511586 0.074 Uiso 1 1 calc R U . . .
H8C H 0.811115 0.408091 0.503669 0.074 Uiso 1 1 calc R U . . .
C9 C 0.3232(6) 0.3026(7) 0.2540(6) 0.0530(15) Uani 1 1 d . . . . .
H9A H 0.243526 0.321521 0.182750 0.079 Uiso 1 1 calc R U . . .
H9B H 0.362514 0.206772 0.198696 0.079 Uiso 1 1 calc R U . . .
H9C H 0.418150 0.402996 0.306675 0.079 Uiso 1 1 calc R U . . .
C10 C 0.0851(5) 0.1276(7) 0.7472(6) 0.0536(15) Uani 1 1 d . . . . .
H10A H 0.028240 0.039609 0.646203 0.080 Uiso 1 1 calc R U . . .
H10B H 0.062522 0.233631 0.754800 0.080 Uiso 1 1 calc R U . . .
H10C H 0.044196 0.095933 0.823534 0.080 Uiso 1 1 calc R U . . .
F6A F 0.9505(9) 0.312(2) 1.0572(9) 0.080(4) Uani 0.85(4) 1 d . . P A 1
F7A F 0.7563(17) 0.1745(9) 1.1133(9) 0.070(3) Uani 0.85(4) 1 d . . P A 1
F6B F 0.894(8) 0.202(11) 1.062(6) 0.11(3) Uani 0.15(4) 1 d . . P A 2
F7B F 0.680(8) 0.221(9) 1.144(5) 0.074(18) Uani 0.15(4) 1 d . . P A 2

loop_
_atom_site_aniso_label
_atom_site_aniso_U_11
_atom_site_aniso_U_22
_atom_site_aniso_U_33
_atom_site_aniso_U_23
_atom_site_aniso_U_13
_atom_site_aniso_U_12
F1 0.0348(15) 0.055(2) 0.0465(17) 0.0243(15) 0.0122(12) 0.0217(14)
F2 0.0423(16) 0.0430(18) 0.0521(17) 0.0240(15) 0.0102(13) 0.0087(13)
F3 0.111(3) 0.045(2) 0.052(2) 0.0249(17) -0.0128(18) -0.0189(18)
F4 0.075(2) 0.079(3) 0.056(2) 0.0069(18) 0.0135(17) 0.044(2)
F5 0.118(3) 0.069(3) 0.045(2) 0.012(2) -0.0171(19) 0.011(2)
O1 0.0322(19) 0.067(3) 0.050(2) 0.025(2) 0.0134(16) 0.0152(17)
O2 0.044(2) 0.059(2) 0.047(2) 0.0251(19) 0.0034(17) 0.0226(18)
O3 0.0291(18) 0.064(2) 0.046(2) 0.0292(18) 0.0111(15) 0.0147(17)
N1 0.036(2) 0.042(3) 0.046(3) 0.015(2) 0.006(2) 0.015(2)
N2 0.031(2) 0.041(3) 0.038(2) 0.019(2) 0.0055(18) 0.0094(19)
C1 0.054(4) 0.041(4) 0.048(3) 0.021(3) -0.001(3) 0.002(3)
C2 0.051(3) 0.041(3) 0.042(3) 0.019(3) 0.011(3) 0.007(3)
C3 0.027(3) 0.040(3) 0.048(3) 0.023(3) 0.012(2) 0.009(2)
C4 0.027(2) 0.038(3) 0.031(3) 0.013(2) 0.006(2) 0.011(2)
C5 0.038(3) 0.042(3) 0.037(3) 0.016(2) 0.010(2) 0.013(2)
C6 0.041(3) 0.033(3) 0.044(3) 0.012(2) 0.005(2) 0.011(2)
C7 0.034(3) 0.030(3) 0.036(3) 0.011(2) 0.005(2) 0.009(2)
C8 0.044(3) 0.066(4) 0.046(3) 0.030(3) 0.018(3) 0.012(3)
C9 0.059(3) 0.057(4) 0.052(3) 0.033(3) 0.007(3) 0.021(3)
C10 0.027(3) 0.072(4) 0.060(4) 0.025(3) 0.015(2) 0.013(3)
F6A 0.035(3) 0.130(9) 0.067(4) 0.041(5) 0.004(2) 0.015(4)
F7A 0.066(6) 0.070(4) 0.076(4) 0.048(3) -0.008(4) 0.005(4)
F6B 0.05(3) 0.11(5) 0.10(3) -0.01(3) -0.03(2) 0.03(4)
F7B 0.05(3) 0.11(3) 0.07(2) 0.07(2) -0.005(17) -0.01(2)

loop_
_atom_type_symbol
_atom_type_description
_atom_type_scat_dispersion_real
_atom_type_scat_dispersion_imag
_atom_type_scat_source
C C 0.0033 0.0016 'International Tables Vol C Tables 4.2.6.8 and 6.1.1.4'
H H 0.0000 0.0000 'International Tables Vol C Tables 4.2.6.8 and 6.1.1.4'
F F 0.0171 0.0103 'International Tables Vol C Tables 4.2.6.8 and 6.1.1.4'
N N 0.0061 0.0033 'International Tables Vol C Tables 4.2.6.8 and 6.1.1.4'
O O 0.0106 0.0060 'International Tables Vol C Tables 4.2.6.8 and 6.1.1.4'

loop_
_geom_angle_atom_site_label_1
_geom_angle_atom_site_label_2
_geom_angle_atom_site_label_3
_geom_angle
_geom_angle_site_symmetry_1
_geom_angle_site_symmetry_3
_geom_angle_publ_flag
C5 O1 C10 117.9(4) . . ?
C6 O2 C9 117.5(4) . . ?
C7 O3 C8 118.0(4) . . ?
C5 N1 C6 114.7(4) . . ?
C6 N2 C7 115.5(4) . . ?
F5 C1 C2 112.4(5) . . ?
F5 C1 F6A 103.2(7) . . ?
F5 C1 F6B 123.4(14) . . ?
F5 C1 F7B 90(3) . . ?
F6A C1 C2 109.2(5) . . ?
F7A C1 F5 110.0(6) . . ?
F7A C1 C2 114.0(6) . . ?
F7A C1 F6A 107.4(6) . . ?
F6B C1 C2 122(2) . . ?
F6B C1 F7B 98(3) . . ?
F7B C1 C2 97(2) . . ?
F3 C2 F4 106.5(4) . . ?
F3 C2 C1 107.9(4) . . ?
F3 C2 C3 110.4(4) . . ?
F4 C2 C1 105.7(4) . . ?
F4 C2 C3 108.1(4) . . ?
C1 C2 C3 117.7(4) . . ?
F1 C3 C2 106.0(4) . . ?
F1 C3 C4 111.5(4) . . ?
F2 C3 F1 104.9(4) . . ?
F2 C3 C2 106.6(4) . . ?
F2 C3 C4 112.2(3) . . ?
C4 C3 C2 114.9(4) . . ?
C5 C4 C3 123.1(4) . . ?
C7 C4 C3 123.2(4) . . ?
C7 C4 C5 113.7(4) . . ?
O1 C5 C4 117.0(4) . . ?
N1 C5 O1 118.5(4) . . ?
N1 C5 C4 124.5(4) . . ?
N1 C6 O2 113.3(4) . . ?
N2 C6 O2 118.9(4) . . ?
N2 C6 N1 127.9(4) . . ?
O3 C7 C4 118.7(4) . . ?
N2 C7 O3 117.6(4) . . ?
N2 C7 C4 123.7(4) . . ?
O3 C8 H8A 109.5 . . ?
O3 C8 H8B 109.5 . . ?
O3 C8 H8C 109.5 . . ?
H8A C8 H8B 109.5 . . ?
H8A C8 H8C 109.5 . . ?
H8B C8 H8C 109.5 . . ?
O2 C9 H9A 109.5 . . ?
O2 C9 H9B 109.5 . . ?
O2 C9 H9C 109.5 . . ?
H9A C9 H9B 109.5 . . ?
H9A C9 H9C 109.5 . . ?
H9B C9 H9C 109.5 . . ?
O1 C10 H10A 109.5 . . ?
O1 C10 H10B 109.5 . . ?
O1 C10 H10C 109.5 . . ?
H10A C10 H10B 109.5 . . ?
H10A C10 H10C 109.5 . . ?
H10B C10 H10C 109.5 . . ?

loop_
_geom_bond_atom_site_label_1
_geom_bond_atom_site_label_2
_geom_bond_distance
_geom_bond_site_symmetry_2
_geom_bond_publ_flag
F1 C3 1.369(5) . ?
F2 C3 1.357(5) . ?
F3 C2 1.320(5) . ?
F4 C2 1.368(6) . ?
F5 C1 1.313(6) . ?
O1 C5 1.338(5) . ?
O1 C10 1.445(5) . ?
O2 C6 1.340(5) . ?
O2 C9 1.440(5) . ?
O3 C7 1.341(5) . ?
O3 C8 1.451(5) . ?
N1 C5 1.325(5) . ?
N1 C6 1.334(6) . ?
N2 C6 1.329(5) . ?
N2 C7 1.337(5) . ?
C1 C2 1.522(7) . ?
C1 F6A 1.334(8) . ?
C1 F7A 1.298(8) . ?
C1 F6B 1.32(4) . ?
C1 F7B 1.46(4) . ?
C2 C3 1.537(7) . ?
C3 C4 1.492(6) . ?
C4 C5 1.412(6) . ?
C4 C7 1.394(6) . ?
C8 H8A 0.9800 . ?
C8 H8B 0.9800 . ?
C8 H8C 0.9800 . ?
C9 H9A 0.9800 . ?
C9 H9B 0.9800 . ?
C9 H9C 0.9800 . ?
C10 H10A 0.9800 . ?
C10 H10B 0.9800 . ?
C10 H10C 0.9800 . ?

loop_
_geom_torsion_atom_site_label_1
_geom_torsion_atom_site_label_2
_geom_torsion_atom_site_label_3
_geom_torsion_atom_site_label_4
_geom_torsion
_geom_torsion_site_symmetry_1
_geom_torsion_site_symmetry_2
_geom_torsion_site_symmetry_3
_geom_torsion_site_symmetry_4
_geom_torsion_publ_flag
F1 C3 C4 C5 151.0(4) . . . . ?
F1 C3 C4 C7 -31.6(6) . . . . ?
F2 C3 C4 C5 33.6(6) . . . . ?
F2 C3 C4 C7 -149.0(4) . . . . ?
F3 C2 C3 F1 77.4(5) . . . . ?
F3 C2 C3 F2 -171.1(4) . . . . ?
F3 C2 C3 C4 -46.2(6) . . . . ?
F4 C2 C3 F1 -166.5(3) . . . . ?
F4 C2 C3 F2 -55.0(5) . . . . ?
F4 C2 C3 C4 69.9(5) . . . . ?
F5 C1 C2 F3 64.5(6) . . . . ?
F5 C1 C2 F4 -49.1(6) . . . . ?
F5 C1 C2 C3 -169.9(4) . . . . ?
C1 C2 C3 F1 -47.0(6) . . . . ?
C1 C2 C3 F2 64.4(5) . . . . ?
C1 C2 C3 C4 -170.6(4) . . . . ?
C2 C3 C4 C5 -88.4(5) . . . . ?
C2 C3 C4 C7 89.1(6) . . . . ?
C3 C4 C5 O1 0.0(7) . . . . ?
C3 C4 C5 N1 179.6(5) . . . . ?
C3 C4 C7 O3 -0.5(7) . . . . ?
C3 C4 C7 N2 -179.9(4) . . . . ?
C5 N1 C6 O2 179.2(4) . . . . ?
C5 N1 C6 N2 -1.2(7) . . . . ?
C5 C4 C7 O3 177.1(4) . . . . ?
C5 C4 C7 N2 -2.2(7) . . . . ?
C6 N1 C5 O1 179.2(4) . . . . ?
C6 N1 C5 C4 -0.4(7) . . . . ?
C6 N2 C7 O3 -178.5(4) . . . . ?
C6 N2 C7 C4 0.9(7) . . . . ?
C7 N2 C6 O2 -179.5(4) . . . . ?
C7 N2 C6 N1 1.0(7) . . . . ?
C7 C4 C5 O1 -177.7(4) . . . . ?
C7 C4 C5 N1 2.0(7) . . . . ?
C8 O3 C7 N2 -3.0(6) . . . . ?
C8 O3 C7 C4 177.6(4) . . . . ?
C9 O2 C6 N1 -177.7(4) . . . . ?
C9 O2 C6 N2 2.6(7) . . . . ?
C10 O1 C5 N1 3.9(7) . . . . ?
C10 O1 C5 C4 -176.4(4) . . . . ?
F6A C1 C2 F3 -49.5(10) . . . . ?
F6A C1 C2 F4 -163.1(9) . . . . ?
F6A C1 C2 C3 76.2(10) . . . . ?
F7A C1 C2 F3 -169.6(9) . . . . ?
F7A C1 C2 F4 76.8(9) . . . . ?
F7A C1 C2 C3 -43.9(10) . . . . ?
F6B C1 C2 F3 -98(6) . . . . ?
F6B C1 C2 F4 148(6) . . . . ?
F6B C1 C2 C3 27(6) . . . . ?
F7B C1 C2 F3 157(4) . . . . ?
F7B C1 C2 F4 44(4) . . . . ?
F7B C1 C2 C3 -77(4) . . . . ?
